data_2007532
loop_
_publ_author_name
'Bettach, M. '
'Benkhouja, K. '
'Zahir, M. '
'Rissouli, K. '
'Sadel, A. '
'Giorgi, M. '
'Pierrot, M. '

_publ_section_title
;
 A Mixed Zinc--Cobalt Diphosphate, ZnCoP~2~O~7~
;
_journal_issue 8
_journal_name_full 'Acta Crystallographica Section C'
_journal_page_first 1059
_journal_page_last 1062
_journal_paper_doi 10.1107/S0108270198002820
_journal_volume 54
_journal_year 1998
_chemical_formula_iupac 'Zn Co P2 O7'
_chemical_formula_sum 'Co O7 P2 Zn'
_chemical_formula_weight 298.25
_space_group_IT_number 14
_symmetry_cell_setting monoclinic
_symmetry_space_group_name_Hall '-P 2yn'
_symmetry_space_group_name_H-M 'P 1 21/n 1'
_atom_type_scat_source International_Tables_for_Xray_Crystallography
_cell_angle_alpha 90.00
_cell_angle_beta 112.32(2)
_cell_angle_gamma 90.00
_cell_formula_units_Z 4
_cell_length_a 6.981(2)
_cell_length_b 8.3340(10)
_cell_length_c 8.9240(10)
_cell_measurement_reflns_used 25
_cell_measurement_temperature 294
_cell_measurement_theta_max 15
_cell_measurement_theta_min 10
_cell_volume 480.30(17)
_computing_cell_refinement CAD4_Software
_computing_data_collection CAD4_Software_(Enraf-Nonius,_1989)
_computing_data_reduction BEGIN_in_SDP_(Frenz_et_al.,_1985)
_computing_molecular_graphics ORTEPII_(Johnson,_1976)
_computing_publication_material MolEN_(Fair,_1990)
_computing_structure_refinement LSFM_in_SDP
_computing_structure_solution Patterson_and_Fourier
_diffrn_ambient_temperature 294
_diffrn_measurement_device Enraf_Nonius_CAD4
_diffrn_measurement_method \q/2\q
_diffrn_radiation_type Mo_K\a
_diffrn_radiation_wavelength 0.71073
_diffrn_reflns_av_R_equivalents 0.033
_diffrn_reflns_limit_h_max 10
_diffrn_reflns_limit_h_min -10
_diffrn_reflns_limit_k_max 13
_diffrn_reflns_limit_k_min 0
_diffrn_reflns_limit_l_max 14
_diffrn_reflns_limit_l_min 0
_diffrn_reflns_number 2165
_diffrn_reflns_theta_max 34
_diffrn_reflns_theta_min 3
_diffrn_standards_decay_% 1.21
_diffrn_standards_interval_time 60
_diffrn_standards_number 3
_exptl_absorpt_coefficient_mu 9.209
_exptl_absorpt_correction_T_max 0.479
_exptl_absorpt_correction_T_min 0.370
_exptl_absorpt_correction_type refined_empirical_(Walker_&_Stuart,_1983)
_exptl_crystal_colour violet
_exptl_crystal_density_diffrn 4.12
_exptl_crystal_density_meas ?
_exptl_crystal_density_method none
_exptl_crystal_description prism
_exptl_crystal_F_000 572
_exptl_crystal_size_max 0.16
_exptl_crystal_size_mid 0.08
_exptl_crystal_size_min 0.08
_refine_diff_density_max 1.299
_refine_diff_density_min -1.241
_refine_ls_extinction_coef '2.5(2) \\times 10^-7^'
_refine_ls_extinction_method isotropic_(Zachariasen,_1963)
_refine_ls_goodness_of_fit_obs 2.011
_refine_ls_hydrogen_treatment none
_refine_ls_matrix_type full
_refine_ls_number_parameters 101
_refine_ls_number_reflns 1268
_refine_ls_number_restraints 0
_refine_ls_R_factor_all 0.048
_refine_ls_R_factor_obs .041
_refine_ls_shift/esd_max 0.036
_refine_ls_structure_factor_coef F
_refine_ls_weighting_details 'w = 4Fo^2^/ (\s^2^(Fo^2^) + 0.0016 Fo^4^)'
_refine_ls_weighting_scheme calc
_refine_ls_wR_factor_obs .064
_reflns_number_observed 1274
_reflns_number_total 1413
_reflns_observed_criterion I>3.0\s(I)
_cod_data_source_file jz1256.cif
_cod_data_source_block jz1256
_cod_depositor_comments
;
The following automatic conversions were performed:

'_exptl_crystal_density_meas' value 'none' was changed to '?' - the
value is perceived as not measured.

Automatic conversion script
Id: cif_fix_values 3008 2015-01-20 13:52:24Z robertas 

The following automatic conversions were performed:

'_refine_ls_weighting_scheme' value '4Fo^2^/ (\s^2^(Fo^2^) + 0.0016
Fo^4^)' was changed to 'calc'. New tag '_refine_ls_weighting_details'
was created. The value of the new tag was set to 'w = 4Fo^2^/
(\s^2^(Fo^2^) + 0.0016 Fo^4^)'.

Automatic conversion script
Id: cif_fix_values 3143 2015-03-26 13:38:13Z robertas 
;
_cod_original_cell_volume 480.3(3)
_cod_original_sg_symbol_H-M 'P 21/n'
_cod_original_formula_sum 'Co1 O7 P2 Zn1'
_cod_database_code 2007532
_cod_database_fobs_code 2007532

loop_
_symmetry_equiv_pos_as_xyz
+X,+Y,+Z
-X,-Y,-Z
+X+0.5,-Y+0.5,+Z+0.5
-X+0.5,+Y+0.5,-Z+0.5

loop_
_atom_site_aniso_label
_atom_site_aniso_U_11
_atom_site_aniso_U_22
_atom_site_aniso_U_33
_atom_site_aniso_U_12
_atom_site_aniso_U_13
_atom_site_aniso_U_23
Co .0043(2) .0038(2) .0035(2) -.0006(2) .0018(2) .0003(2)
Zn .0096(2) .0095(3) .0130(3) .0001(2) .0040(2) .0001(2)
P1 .0047(4) .0045(5) .0026(4) .0001(4) .0008(3) .0003(4)
P2 .0039(4) .0052(5) .0040(4) .0005(4) .0018(3) .0010(4)
O2 .0050(10) .008(2) .0090(10) .0000(10) .0036(9) -.0010(10)
O3 .0120(10) .012(2) .0070(10) .0010(10) .0060(10) .0030(10)
O4 .0100(10) .007(2) .018(2) .0030(10) .0030(10) -.001(2)
O1 .0060(10) .007(2) .0080(10) .0000(10) .0000(10) .0000(10)
O5 .0090(10) .009(2) .0060(10) -.0030(10) .0040(10) -.0010(10)
O6 .0070(10) .0060(10) .0070(10) .0040(10) .0030(10) .0010(10)
O7 .0110(10) .009(2) .0050(10) .0010(10) .0030(10) .0030(10)

loop_
_atom_site_label
_atom_site_fract_x
_atom_site_fract_y
_atom_site_fract_z
_atom_site_U_iso_or_equiv
_atom_site_thermal_displace_type
_atom_site_calc_flag
Co .87770(10) .43017(8) .11013(9) .00380(10) Uani ?
Zn .87550(10) .05820(9) .17464(9) .01080(10) Uani ?
P1 .4370(2) .2269(2) -.0318(2) .0041(3) Uani ?
P2 1.3187(2) .2331(2) .2597(2) .0043(3) Uani ?
O2 1.0840(6) .2408(5) .2029(5) .0068(8) Uani ?
O3 .3532(6) .1750(5) .1020(5) .0094(8) Uani ?
O4 1.0773(7) -.1103(5) .1847(6) .0120(10) Uani ?
O1 .6726(6) .2359(5) .0480(5) .0074(8) Uani ?
O5 .9062(6) .4021(5) -.1180(5) .0077(8) Uani ?
O6 .8646(6) .4096(5) .3467(5) .0069(8) Uani ?
O7 .6551(6) .6128(5) .1038(5) .0084(9) Uani ?

loop_
_geom_angle_atom_site_label_1
_geom_angle_atom_site_label_2
_geom_angle_atom_site_label_3
_geom_angle_site_symmetry_1
_geom_angle_site_symmetry_3
_geom_angle
_geom_angle_publ_flag
O2 Co O1 . . 79.60(10) yes
O2 Co O5 . . 89.7(2) yes
O2 Co O5 . 2_765 96.6(2) yes
O2 Co O6 . . 80.2(2) yes
O2 Co O7 . . 157.7(2) yes
O1 Co O5 . . 88.0(2) yes
O1 Co O5 . 2_765 164.4(2) yes
O1 Co O6 . . 85.3(2) yes
O1 Co O7 . . 97.2(2) yes
O5 Co O5 . 2_765 76.8(2) yes
O5 Co O6 . . 168.8(2) yes
O5 Co O7 . . 112.3(2) yes
O5 Co O6 2_765 . 109.1(2) yes
O5 Co O7 2_765 . 91.9(2) yes
O6 Co O7 . . 77.5(2) yes
O2 Zn O4 . . 93.5(2) yes
O2 Zn O1 . . 81.0(2) yes
O2 Zn O6 . 4_645 169.4(2) yes
O2 Zn O7 . 4_645 92.5(2) yes
O4 Zn O1 . . 150.2(2) yes
O4 Zn O6 . 4_645 96.9(2) yes
O4 Zn O7 . 4_645 115.8(2) yes
O1 Zn O6 . 4_645 90.9(2) yes
O1 Zn O7 . 4_645 93.7(2) yes
O6 Zn O7 4_645 4_645 81.2(2) yes
O3 P1 O1 . . 107.7(2) ?
O3 P1 O6 . 3_454 102.5(2) ?
O3 P1 O7 . 2_665 110.1(3) ?
O1 P1 O6 . 3_454 112.1(2) ?
O1 P1 O7 . 2_665 111.3(2) ?
O6 P1 O7 3_454 2_665 112.6(2) ?
O2 P2 O3 . 1_655 102.9(2) ?
O2 P2 O4 . 4_755 113.8(2) ?
O2 P2 O5 . 3_555 110.9(2) ?
O3 P2 O4 1_655 4_755 110.1(3) ?
O3 P2 O5 1_655 3_555 104.7(2) ?
O4 P2 O5 4_755 3_555 113.4(2) ?
Co O2 Zn . . 99.3(2) ?
Co O2 P2 . . 131.2(2) ?
Zn O2 P2 . . 129.3(2) ?
P1 O3 P2 . 1_455 144.2(3) ?
Zn O4 P2 . 4_745 153.4(4) ?
Co O1 Zn . . 98.7(2) ?
Co O1 P1 . . 132.0(2) ?
Zn O1 P1 . . 127.9(3) ?
Co O5 Co . 2_765 103.2(2) ?
Co O5 P2 . 3_454 127.4(3) ?
Co O5 P2 2_765 3_454 128.4(3) ?
Co O6 Zn . 4_655 101.5(2) ?
Co O6 P1 . 3_555 129.2(3) ?
Zn O6 P1 4_655 3_555 124.1(3) ?
Co O7 Zn . 4_655 98.7(2) ?
Co O7 P1 . 2_665 144.7(3) ?
Zn O7 P1 4_655 2_665 114.1(3) ?

loop_
_geom_bond_atom_site_label_1
_geom_bond_atom_site_label_2
_geom_bond_site_symmetry_1
_geom_bond_site_symmetry_2
_geom_bond_distance
_geom_bond_publ_flag
Co O2 . . 2.084(4) yes
Co O1 . . 2.092(4) yes
Co O5 . . 2.132(5) yes
Co O5 . 2_765 2.038(4) yes
Co O6 . . 2.154(5) yes
Co O7 . . 2.161(4) yes
Zn O2 . . 2.054(4) yes
Zn O4 . . 1.967(5) yes
Zn O1 . . 2.064(4) yes
Zn O6 . 4_645 2.034(4) yes
Zn O7 . 4_645 2.117(5) yes
P1 O3 . . 1.576(5) ?
P1 O1 . . 1.526(4) ?
P1 O6 . 3_454 1.520(4) ?
P1 O7 . 2_665 1.516(4) ?
P2 O2 . . 1.521(4) ?
P2 O3 . . 1.591(5) ?
P2 O4 . 4_755 1.485(4) ?
P2 O5 . 3_555 1.525(4) ?
